data_9011583
loop_
_publ_author_name
'Miehe, G.'

_publ_section_title
;
 Crystal structure of kobellite
;
_journal_name_full 'Nature Physical Science'
_journal_page_first 133
_journal_page_last 134
_journal_paper_doi 10.1038/physci231133a0
_journal_volume 231
_journal_year 1971
_chemical_compound_source 'Korunka mine, Spissko-Gemerske Rudohorie Mountains, Czechoslovakia'
_chemical_formula_sum 'Bi7.89 Cu0.888 Fe1.112 Pb12 S35 Sb6.11'
_chemical_name_mineral Kobellite
_space_group_IT_number 58
_symmetry_space_group_name_Hall '-P 2 2n'
_symmetry_space_group_name_H-M 'P n n m'
_cell_angle_alpha 90
_cell_angle_beta 90
_cell_angle_gamma 90
_cell_length_a 22.575
_cell_length_b 34.104
_cell_length_c 4.038
_cell_formula_units_Z 2
_cell_volume 3108.847
_database_code_amcsd 0014683
_exptl_crystal_density_diffrn 6.538
_cod_original_formula_sum '(Cu.888 Fe1.112) Pb12 (Bi7.89 Sb6.11) S35'
_cod_database_code 9011583

loop_
_space_group_symop_operation_xyz
x,y,z
1/2+x,1/2-y,1/2+z
1/2-x,1/2+y,1/2-z
1/2-x,1/2+y,1/2+z
1/2+x,1/2-y,1/2-z
x,y,-z
-x,-y,z
-x,-y,-z

loop_
_atom_site_label
_atom_site_fract_x
_atom_site_fract_y
_atom_site_fract_z
_atom_site_occupancy
_atom_site_U_iso_or_equiv
Cu 0.13070 0.33540 0.50000 0.44400 0.04433
Fe 0.13070 0.33540 0.50000 0.55600 0.04433
Pb1 0.27360 0.03520 0.50000 1.00000 0.03420
Pb2 0.15560 0.13220 0.50000 1.00000 0.03926
Pb3 0.06390 0.24660 0.50000 1.00000 0.03546
Pb4 0.26750 0.37200 0.00000 1.00000 0.04813
Pb5 0.45820 0.36210 0.00000 1.00000 0.03546
Pb6 0.11390 0.43820 0.00000 1.00000 0.04433
Bi1 0.05270 0.04510 0.00000 0.33300 0.03040
Sb1 0.05270 0.04510 0.00000 0.66700 0.03040
Bi2 0.43810 0.04400 0.00000 0.83300 0.03040
Sb2 0.43810 0.04400 0.00000 0.16700 0.03040
Bi3 0.32680 0.14040 0.00000 0.55600 0.02533
Sb3 0.32680 0.14040 0.00000 0.44400 0.02533
Bi4 0.48730 0.15020 0.50000 0.66700 0.03166
Sb4 0.48730 0.15020 0.50000 0.33300 0.03166
Bi5 0.23390 0.24120 0.00000 0.55600 0.02406
Sb5 0.23390 0.24120 0.00000 0.44400 0.02406
Bi6 0.39500 0.25510 0.50000 0.50000 0.02533
Sb6 0.39500 0.25510 0.50000 0.50000 0.02533
Bi7 0.36690 0.45470 0.50000 0.50000 0.03293
Sb7 0.36690 0.45470 0.50000 0.50000 0.03293
S1 0.50000 0.00000 0.50000 1.00000 0.02280
S2 0.13280 0.04590 0.50000 1.00000 0.02660
S3 0.37810 0.08540 0.50000 1.00000 0.01393
S4 0.23700 0.09530 0.00000 1.00000 0.01520
S5 0.05400 0.11800 0.00000 1.00000 0.01520
S6 0.13890 0.20240 0.00000 1.00000 0.01267
S7 0.28380 0.18220 0.50000 1.00000 0.01900
S8 0.44930 0.19970 0.00000 1.00000 0.01900
S9 0.48900 0.29410 0.50000 1.00000 0.01393
S10 0.35380 0.29650 0.00000 1.00000 0.01773
S11 0.20770 0.28730 0.50000 1.00000 0.02153
S12 0.08740 0.31580 0.00000 1.00000 0.01646
S13 0.03330 0.40090 0.50000 1.00000 0.02913
S14 0.18710 0.39140 0.50000 1.00000 0.01393
S15 0.36690 0.38140 0.50000 1.00000 0.02153
S16 0.28460 0.44990 0.00000 1.00000 0.01646
S17 0.45750 0.44820 0.00000 1.00000 0.01267
S18 0.15320 0.49540 0.50000 1.00000 0.02660

loop_
_cod_related_entry_id
_cod_related_entry_database
_cod_related_entry_code
1 AMCSD 0014683
